data_1551465
loop_
_publ_author_name
'Hartmann, Deborah'
'Sch\"adler, Marcel'
'Greb, Lutz'

_publ_section_title
;
 Bis(catecholato)silanes: assessment, rationale and increase of
 silicon&#x2019;s Lewis superacidity
;
_journal_name_full 'Chemical Science'
_journal_paper_doi 10.1039/C9SC02167A
_journal_year 2019
_chemical_formula_moiety 'C12 H8 Cl O4 Si, C36 H30 N P2'
_chemical_formula_sum 'C48 H38 Cl N O4 P2 Si'
_chemical_formula_weight 818.27
_space_group_crystal_system tetragonal
_space_group_IT_number 78
_space_group_name_Hall 'P 4cw'
_space_group_name_H-M_alt 'P 43'
_symmetry_space_group_name_Hall 'P 4cw'
_symmetry_space_group_name_H-M 'P 43'
_atom_sites_solution_hydrogens geom
_atom_sites_solution_primary dual
_audit_creation_date 2019-01-23
_audit_creation_method
;
Olex2 1.2
(compiled 2018.05.29 svn.r3508 for OlexSys, GUI svn.r5506)
;
_audit_update_record
;
2019-03-26 deposited with the CCDC.    2019-06-17 downloaded from the CCDC.
;
_cell_angle_alpha 90
_cell_angle_beta 90
_cell_angle_gamma 90
_cell_formula_units_Z 4
_cell_length_a 10.4250(15)
_cell_length_b 10.4250(15)
_cell_length_c 37.648(8)
_cell_measurement_reflns_used 1996
_cell_measurement_temperature 120
_cell_measurement_theta_max 40
_cell_measurement_theta_min 1.5
_cell_volume 4091.6(12)
_computing_cell_refinement 'DENZO/SCALEPACK (Bruker AXS, 1997-2009)'
_computing_data_collection 'COLLECT (Bruker AXS, 1997-2009)'
_computing_data_reduction 'DENZO/SCALEPACK (Bruker AXS, 1997-2009)'
_computing_molecular_graphics 'Olex2 (Dolomanov et al., 2009)'
_computing_publication_material 'Olex2 (Dolomanov et al., 2009)'
_computing_structure_refinement 'ShelXL (Sheldrick, 2015)'
_computing_structure_solution 'ShelXT (Sheldrick, 2015)'
_diffrn_ambient_temperature 120
_diffrn_measured_fraction_theta_full 1.000
_diffrn_measured_fraction_theta_max 0.996
_diffrn_measurement_device_type 'NONIUS Kappa CCD'
_diffrn_measurement_method O-Scan
_diffrn_radiation_type MoK\a
_diffrn_radiation_wavelength 0.71073
_diffrn_reflns_av_R_equivalents 0.1705
_diffrn_reflns_av_unetI/netI 0.1822
_diffrn_reflns_Laue_measured_fraction_full 1.000
_diffrn_reflns_Laue_measured_fraction_max 0.996
_diffrn_reflns_limit_h_max 14
_diffrn_reflns_limit_h_min -14
_diffrn_reflns_limit_k_max 14
_diffrn_reflns_limit_k_min -14
_diffrn_reflns_limit_l_max 52
_diffrn_reflns_limit_l_min -52
_diffrn_reflns_number 84460
_diffrn_reflns_point_group_measured_fraction_full 1.000
_diffrn_reflns_point_group_measured_fraction_max 0.984
_diffrn_reflns_theta_full 25.242
_diffrn_reflns_theta_max 30.047
_diffrn_reflns_theta_min 2.027
_diffrn_source 'fine-focus sealed tube'
_exptl_absorpt_coefficient_mu 0.248
_exptl_absorpt_correction_T_max 1.0
_exptl_absorpt_correction_T_min 0.700278
_exptl_absorpt_correction_type multi-scan
_exptl_crystal_colour colourless
_exptl_crystal_colour_primary colourless
_exptl_crystal_density_diffrn 1.328
_exptl_crystal_description plate
_exptl_crystal_F_000 1704
_exptl_crystal_size_max 0.5
_exptl_crystal_size_mid 0.3
_exptl_crystal_size_min 0.2
_refine_diff_density_max 0.306
_refine_diff_density_min -0.360
_refine_diff_density_rms 0.067
_refine_ls_abs_structure_details
;
 Flack x determined using 2041 quotients [(I+)-(I-)]/[(I+)+(I-)]
 (Parsons, Flack and Wagner, Acta Cryst. B69 (2013) 249-259).
;
_refine_ls_abs_structure_Flack -0.09(4)
_refine_ls_extinction_method none
_refine_ls_goodness_of_fit_ref 0.989
_refine_ls_hydrogen_treatment constr
_refine_ls_matrix_type full
_refine_ls_number_parameters 514
_refine_ls_number_reflns 11798
_refine_ls_number_restraints 1
_refine_ls_restrained_S_all 0.989
_refine_ls_R_factor_all 0.1843
_refine_ls_R_factor_gt 0.0593
_refine_ls_shift/su_max 0.001
_refine_ls_shift/su_mean 0.000
_refine_ls_structure_factor_coef Fsqd
_refine_ls_weighting_details 'w=1/[\s^2^(Fo^2^)+(0.0485P)^2^] where P=(Fo^2^+2Fc^2^)/3'
_refine_ls_weighting_scheme calc
_refine_ls_wR_factor_gt 0.0957
_refine_ls_wR_factor_ref 0.1262
_reflns_Friedel_coverage 0.949
_reflns_Friedel_fraction_full 1.000
_reflns_Friedel_fraction_max 0.972
_reflns_number_gt 5753
_reflns_number_total 11798
_reflns_threshold_expression 'I > 2\s(I)'
_cod_data_source_file c9sc02167a2.cif
_cod_data_source_block ms46p41
_cod_original_cell_volume 4091.6(14)
_cod_database_code 1551465
_shelx_shelxl_version_number 2018/3
_shelx_space_group_comment
;
The symmetry employed for this shelxl refinement is uniquely defined
by the following loop, which should always be used as a source of
symmetry information in preference to the above space-group names.
They are only intended as comments.
;
_shelx_estimated_absorpt_t_max 0.952
_shelx_estimated_absorpt_t_min 0.886
_olex2_refinement_description
;
1. Fixed Uiso
 At 1.2 times of:
  All C(H) groups
2.a Aromatic/amide H refined with riding coordinates:
 C3(H3), C4(H4), C5(H5), C6(H6), C9(H9), C10(H10), C11(H11), C12(H12),
 C14(H14), C15(H15), C16(H16), C17(H17), C18(H18), C20(H20), C21(H21), C22(H22),
  C23(H23), C24(H24), C26(H26), C27(H27), C28(H28), C29(H29), C30(H30),
 C32(H32), C33(H33), C34(H34), C35(H35), C36(H36), C38(H38), C39(H39), C40(H40),
  C41(H41), C42(H42), C44(H44), C45(H45), C46(H46), C47(H47), C48(H48)
;
_olex2_submission_special_instructions 'No special instructions were received'

loop_
_space_group_symop_operation_xyz
'x, y, z'
'-x, -y, z+1/2'
'-y, x, z+3/4'
'y, -x, z+1/4'

loop_
_atom_site_label
_atom_site_type_symbol
_atom_site_fract_x
_atom_site_fract_y
_atom_site_fract_z
_atom_site_U_iso_or_equiv
_atom_site_adp_type
_atom_site_occupancy
_atom_site_site_symmetry_order
_atom_site_calc_flag
_atom_site_refinement_flags_posn
Cl1 Cl 1.30515(12) 0.13585(13) 0.55349(4) 0.0420(4) Uani 1 1 d .
Si1 Si 1.12512(13) 0.09139(13) 0.57551(4) 0.0316(4) Uani 1 1 d .
O1 O 1.1385(3) -0.0655(3) 0.58832(10) 0.0369(9) Uani 1 1 d .
O2 O 1.0428(3) 0.0437(3) 0.53769(10) 0.0369(9) Uani 1 1 d .
O3 O 1.0390(3) 0.2314(3) 0.57164(9) 0.0322(8) Uani 1 1 d .
O4 O 1.1530(3) 0.1278(3) 0.61982(10) 0.0391(9) Uani 1 1 d .
C1 C 1.1077(5) -0.1481(5) 0.56126(15) 0.0368(14) Uani 1 1 d .
C2 C 1.0544(5) -0.0855(5) 0.53228(16) 0.0345(13) Uani 1 1 d .
C3 C 1.0162(5) -0.1521(6) 0.50256(17) 0.0449(15) Uani 1 1 d .
H3 H 0.978567 -0.109406 0.482862 0.054 Uiso 1 1 calc R
C4 C 1.0349(6) -0.2850(6) 0.50240(19) 0.0508(18) Uani 1 1 d .
H4 H 1.011473 -0.332848 0.481937 0.061 Uiso 1 1 calc R
C5 C 1.0865(6) -0.3479(6) 0.5311(2) 0.0540(18) Uani 1 1 d .
H5 H 1.097023 -0.438344 0.530443 0.065 Uiso 1 1 calc R
C6 C 1.1233(6) -0.2796(5) 0.56137(19) 0.0488(17) Uani 1 1 d .
H6 H 1.158218 -0.322363 0.581441 0.059 Uiso 1 1 calc R
C7 C 1.0513(5) 0.3087(5) 0.60045(15) 0.0305(12) Uani 1 1 d .
C8 C 1.1174(5) 0.2500(5) 0.62845(15) 0.0313(13) Uani 1 1 d .
C9 C 1.1371(5) 0.3120(5) 0.66012(16) 0.0368(13) Uani 1 1 d .
H9 H 1.182705 0.272098 0.678955 0.044 Uiso 1 1 calc R
C10 C 1.0881(5) 0.4350(5) 0.66367(16) 0.0404(14) Uani 1 1 d .
H10 H 1.100911 0.480350 0.685274 0.049 Uiso 1 1 calc R
C11 C 1.0211(5) 0.4927(5) 0.63640(16) 0.0383(14) Uani 1 1 d .
H11 H 0.987688 0.576706 0.639615 0.046 Uiso 1 1 calc R
C12 C 1.0018(5) 0.4300(5) 0.60441(16) 0.0390(14) Uani 1 1 d .
H12 H 0.955615 0.469901 0.585674 0.047 Uiso 1 1 calc R
P1 P 0.34658(11) 0.58094(12) 0.43620(4) 0.0257(3) Uani 1 1 d .
P2 P 0.57839(12) 0.58290(13) 0.48203(4) 0.0273(3) Uani 1 1 d .
N1 N 0.4333(4) 0.5728(4) 0.47079(11) 0.0276(10) Uani 1 1 d .
C13 C 0.4276(5) 0.5401(5) 0.39555(13) 0.0279(12) Uani 1 1 d .
C14 C 0.4776(5) 0.6331(5) 0.37341(14) 0.0351(13) Uani 1 1 d .
H14 H 0.463641 0.721256 0.378430 0.042 Uiso 1 1 calc R
C15 C 0.5484(5) 0.5974(6) 0.34382(15) 0.0418(15) Uani 1 1 d .
H15 H 0.583104 0.661340 0.328625 0.050 Uiso 1 1 calc R
C16 C 0.5688(5) 0.4689(6) 0.33635(16) 0.0423(15) Uani 1 1 d .
H16 H 0.617498 0.444870 0.316087 0.051 Uiso 1 1 calc R
C17 C 0.5188(5) 0.3768(5) 0.35816(15) 0.0398(14) Uani 1 1 d .
H17 H 0.532169 0.288723 0.352842 0.048 Uiso 1 1 calc R
C18 C 0.4485(5) 0.4110(5) 0.38802(14) 0.0317(13) Uani 1 1 d .
H18 H 0.414873 0.346570 0.403250 0.038 Uiso 1 1 calc R
C19 C 0.2207(4) 0.4657(4) 0.44194(14) 0.0247(12) Uani 1 1 d .
C20 C 0.1425(5) 0.4296(5) 0.41361(15) 0.0320(13) Uani 1 1 d .
H20 H 0.153334 0.469238 0.391095 0.038 Uiso 1 1 calc R
C21 C 0.0489(5) 0.3363(5) 0.41798(16) 0.0376(14) Uani 1 1 d .
H21 H -0.004762 0.312898 0.398639 0.045 Uiso 1 1 calc R
C22 C 0.0343(5) 0.2775(5) 0.45062(17) 0.0390(15) Uani 1 1 d .
H22 H -0.028938 0.212680 0.453542 0.047 Uiso 1 1 calc R
C23 C 0.1105(5) 0.3120(5) 0.47905(16) 0.0357(14) Uani 1 1 d .
H23 H 0.099429 0.271611 0.501461 0.043 Uiso 1 1 calc R
C24 C 0.2028(5) 0.4053(5) 0.47472(14) 0.0316(13) Uani 1 1 d .
H24 H 0.255078 0.429063 0.494322 0.038 Uiso 1 1 calc R
C25 C 0.2805(4) 0.7386(4) 0.43020(14) 0.0268(12) Uani 1 1 d .
C26 C 0.2044(5) 0.7659(5) 0.40029(16) 0.0388(14) Uani 1 1 d .
H26 H 0.187750 0.700740 0.383277 0.047 Uiso 1 1 calc R
C27 C 0.1539(5) 0.8872(5) 0.39557(18) 0.0471(16) Uani 1 1 d .
H27 H 0.103798 0.905504 0.375114 0.056 Uiso 1 1 calc R
C28 C 0.1759(6) 0.9811(5) 0.42028(18) 0.0450(16) Uani 1 1 d .
H28 H 0.140465 1.064239 0.416957 0.054 Uiso 1 1 calc R
C29 C 0.2489(6) 0.9557(5) 0.44986(17) 0.0440(16) Uani 1 1 d .
H29 H 0.263536 1.021142 0.466932 0.053 Uiso 1 1 calc R
C30 C 0.3010(5) 0.8352(5) 0.45484(14) 0.0339(13) Uani 1 1 d .
H30 H 0.351324 0.818383 0.475350 0.041 Uiso 1 1 calc R
C31 C 0.6873(5) 0.6332(5) 0.44772(14) 0.0292(12) Uani 1 1 d .
C32 C 0.7439(5) 0.5427(5) 0.42553(14) 0.0328(13) Uani 1 1 d .
H32 H 0.732654 0.453904 0.430272 0.039 Uiso 1 1 calc R
C33 C 0.8165(5) 0.5811(6) 0.39651(15) 0.0413(15) Uani 1 1 d .
H33 H 0.852945 0.518636 0.381171 0.050 Uiso 1 1 calc R
C34 C 0.8357(5) 0.7083(6) 0.38999(17) 0.0450(16) Uani 1 1 d .
H34 H 0.886622 0.734023 0.370315 0.054 Uiso 1 1 calc R
C35 C 0.7810(6) 0.8009(5) 0.41198(17) 0.0450(15) Uani 1 1 d .
H35 H 0.794859 0.889514 0.407457 0.054 Uiso 1 1 calc R
C36 C 0.7061(5) 0.7627(5) 0.44052(15) 0.0361(13) Uani 1 1 d .
H36 H 0.667266 0.825587 0.455290 0.043 Uiso 1 1 calc R
C37 C 0.6354(5) 0.4283(5) 0.49646(13) 0.0285(12) Uani 1 1 d .
C38 C 0.7611(5) 0.4147(5) 0.50855(15) 0.0343(13) Uani 1 1 d .
H38 H 0.816723 0.486787 0.509040 0.041 Uiso 1 1 calc R
C39 C 0.8050(5) 0.2953(6) 0.51990(15) 0.0428(15) Uani 1 1 d .
H39 H 0.890632 0.285726 0.528136 0.051 Uiso 1 1 calc R
C40 C 0.7235(6) 0.1911(6) 0.51912(16) 0.0453(16) Uani 1 1 d .
H40 H 0.753678 0.109384 0.526505 0.054 Uiso 1 1 calc R
C41 C 0.5995(6) 0.2044(5) 0.50779(15) 0.0405(14) Uani 1 1 d .
H41 H 0.544024 0.132081 0.507680 0.049 Uiso 1 1 calc R
C42 C 0.5542(5) 0.3223(5) 0.49651(15) 0.0350(13) Uani 1 1 d .
H42 H 0.467833 0.330916 0.488799 0.042 Uiso 1 1 calc R
C43 C 0.5867(5) 0.6954(5) 0.51814(13) 0.0268(12) Uani 1 1 d .
C44 C 0.4748(5) 0.7316(5) 0.53549(14) 0.0296(12) Uani 1 1 d .
H44 H 0.396195 0.690838 0.529577 0.036 Uiso 1 1 calc R
C45 C 0.4763(5) 0.8258(5) 0.56115(14) 0.0341(13) Uani 1 1 d .
H45 H 0.399130 0.849841 0.572821 0.041 Uiso 1 1 calc R
C46 C 0.5909(5) 0.8853(5) 0.56985(15) 0.0380(14) Uani 1 1 d .
H46 H 0.591486 0.952161 0.586998 0.046 Uiso 1 1 calc R
C47 C 0.7049(5) 0.8484(5) 0.55380(16) 0.0386(14) Uani 1 1 d .
H47 H 0.783510 0.887655 0.560500 0.046 Uiso 1 1 calc R
C48 C 0.7033(5) 0.7546(5) 0.52810(14) 0.0331(13) Uani 1 1 d .
H48 H 0.781077 0.729398 0.516970 0.040 Uiso 1 1 calc R

loop_
_atom_site_aniso_label
_atom_site_aniso_U_11
_atom_site_aniso_U_22
_atom_site_aniso_U_33
_atom_site_aniso_U_23
_atom_site_aniso_U_13
_atom_site_aniso_U_12
Cl1 0.0328(8) 0.0391(8) 0.0542(10) 0.0020(7) 0.0042(7) -0.0028(6)
Si1 0.0276(8) 0.0295(8) 0.0378(10) 0.0034(7) -0.0013(7) 0.0018(6)
O1 0.038(2) 0.029(2) 0.043(3) 0.0040(18) 0.0028(18) 0.0003(17)
O2 0.037(2) 0.034(2) 0.040(2) -0.0017(18) -0.0049(17) -0.0005(17)
O3 0.033(2) 0.0308(19) 0.032(2) -0.0017(18) -0.0051(17) 0.0062(15)
O4 0.045(2) 0.034(2) 0.038(2) 0.0029(18) -0.0072(19) 0.0075(17)
C1 0.034(3) 0.035(3) 0.041(4) -0.001(3) 0.009(3) -0.005(3)
C2 0.028(3) 0.034(3) 0.042(4) -0.005(3) 0.011(3) -0.007(2)
C3 0.041(4) 0.050(4) 0.044(4) -0.003(3) 0.010(3) -0.012(3)
C4 0.047(4) 0.049(4) 0.057(5) -0.018(4) 0.027(3) -0.020(3)
C5 0.049(4) 0.032(3) 0.081(6) -0.008(4) 0.024(4) -0.007(3)
C6 0.043(4) 0.032(3) 0.072(5) -0.003(3) 0.017(3) -0.003(3)
C7 0.024(3) 0.036(3) 0.032(3) 0.000(3) 0.001(2) -0.002(2)
C8 0.030(3) 0.030(3) 0.034(4) 0.002(3) 0.001(2) 0.001(2)
C9 0.040(3) 0.038(3) 0.032(4) 0.003(3) -0.003(3) 0.002(3)
C10 0.039(3) 0.044(4) 0.038(4) -0.008(3) 0.000(3) -0.002(3)
C11 0.040(3) 0.030(3) 0.045(4) -0.003(3) 0.004(3) 0.007(3)
C12 0.037(3) 0.039(3) 0.041(4) 0.006(3) 0.001(3) 0.003(3)
P1 0.0240(7) 0.0261(7) 0.0268(8) -0.0009(6) -0.0005(6) 0.0009(6)
P2 0.0237(7) 0.0327(8) 0.0257(8) 0.0003(6) 0.0014(6) 0.0011(6)
N1 0.021(2) 0.038(2) 0.024(3) -0.0020(19) -0.0001(18) 0.0001(19)
C13 0.029(3) 0.030(3) 0.025(3) -0.001(2) -0.002(2) 0.004(2)
C14 0.033(3) 0.038(3) 0.034(4) 0.004(3) -0.002(3) 0.004(2)
C15 0.049(4) 0.047(4) 0.029(4) 0.010(3) 0.003(3) 0.003(3)
C16 0.036(3) 0.059(4) 0.031(4) 0.000(3) 0.005(3) 0.014(3)
C17 0.042(3) 0.043(4) 0.034(4) -0.007(3) -0.001(3) 0.011(3)
C18 0.031(3) 0.037(3) 0.026(3) 0.000(3) -0.003(2) 0.004(2)
C19 0.021(3) 0.027(3) 0.027(3) -0.003(2) -0.003(2) 0.003(2)
C20 0.031(3) 0.033(3) 0.032(3) 0.001(3) -0.001(3) -0.003(2)
C21 0.037(3) 0.037(3) 0.039(4) -0.009(3) -0.006(3) 0.000(3)
C22 0.030(3) 0.027(3) 0.060(5) -0.001(3) 0.007(3) -0.002(2)
C23 0.031(3) 0.038(3) 0.038(4) 0.008(3) 0.006(3) 0.003(2)
C24 0.025(3) 0.040(3) 0.030(3) 0.000(3) 0.002(2) 0.002(2)
C25 0.023(3) 0.024(3) 0.033(3) -0.001(2) 0.003(2) -0.002(2)
C26 0.037(3) 0.030(3) 0.050(4) -0.002(3) -0.013(3) 0.005(2)
C27 0.041(4) 0.038(4) 0.063(5) 0.010(3) -0.006(3) 0.008(3)
C28 0.044(4) 0.025(3) 0.066(5) 0.005(3) 0.016(3) 0.006(3)
C29 0.057(4) 0.027(3) 0.048(4) -0.003(3) 0.021(3) 0.000(3)
C30 0.039(3) 0.033(3) 0.030(3) 0.001(3) 0.007(3) 0.001(3)
C31 0.027(3) 0.032(3) 0.028(3) 0.000(2) -0.005(2) 0.002(2)
C32 0.028(3) 0.037(3) 0.034(4) 0.003(3) 0.001(2) 0.003(2)
C33 0.039(3) 0.047(4) 0.038(4) 0.002(3) 0.011(3) 0.014(3)
C34 0.039(3) 0.051(4) 0.044(4) 0.012(3) 0.015(3) 0.003(3)
C35 0.051(4) 0.037(3) 0.047(4) 0.013(3) 0.007(3) 0.002(3)
C36 0.036(3) 0.039(3) 0.033(4) 0.000(3) -0.001(3) 0.005(2)
C37 0.024(3) 0.037(3) 0.025(3) 0.002(2) 0.004(2) 0.002(2)
C38 0.030(3) 0.045(4) 0.028(3) 0.005(3) 0.003(2) 0.003(3)
C39 0.031(3) 0.065(4) 0.032(4) 0.007(3) 0.003(3) 0.017(3)
C40 0.049(4) 0.046(4) 0.041(4) 0.013(3) 0.011(3) 0.015(3)
C41 0.045(4) 0.033(3) 0.044(4) 0.005(3) 0.012(3) 0.001(3)
C42 0.029(3) 0.037(3) 0.040(4) 0.004(3) 0.003(3) 0.000(3)
C43 0.027(3) 0.028(3) 0.026(3) 0.004(2) -0.003(2) -0.002(2)
C44 0.028(3) 0.031(3) 0.029(3) 0.001(2) 0.000(2) 0.000(2)
C45 0.035(3) 0.036(3) 0.031(4) -0.001(3) 0.002(3) 0.004(2)
C46 0.044(3) 0.041(3) 0.028(3) -0.006(3) -0.005(3) -0.005(3)
C47 0.039(3) 0.043(3) 0.033(3) 0.000(3) -0.005(3) -0.011(3)
C48 0.029(3) 0.037(3) 0.033(4) -0.003(3) -0.003(2) 0.001(2)

loop_
_atom_type_symbol
_atom_type_description
_atom_type_scat_dispersion_real
_atom_type_scat_dispersion_imag
_atom_type_scat_source
C C 0.0033 0.0016 'International Tables Vol C Tables 4.2.6.8 and 6.1.1.4'
H H 0.0000 0.0000 'International Tables Vol C Tables 4.2.6.8 and 6.1.1.4'
Cl Cl 0.1484 0.1585 'International Tables Vol C Tables 4.2.6.8 and 6.1.1.4'
N N 0.0061 0.0033 'International Tables Vol C Tables 4.2.6.8 and 6.1.1.4'
O O 0.0106 0.0060 'International Tables Vol C Tables 4.2.6.8 and 6.1.1.4'
P P 0.1023 0.0942 'International Tables Vol C Tables 4.2.6.8 and 6.1.1.4'
Si Si 0.0817 0.0704 'International Tables Vol C Tables 4.2.6.8 and 6.1.1.4'

loop_
_geom_angle_atom_site_label_1
_geom_angle_atom_site_label_2
_geom_angle_atom_site_label_3
_geom_angle
O1 Si1 Cl1 104.43(13)
O1 Si1 O2 89.87(18)
O1 Si1 O3 151.37(19)
O1 Si1 O4 85.68(19)
O2 Si1 Cl1 100.44(15)
O2 Si1 O4 159.12(19)
O3 Si1 Cl1 104.21(14)
O3 Si1 O2 85.16(17)
O3 Si1 O4 89.02(18)
O4 Si1 Cl1 100.43(14)
C1 O1 Si1 111.8(3)
C2 O2 Si1 111.1(3)
C7 O3 Si1 112.8(3)
C8 O4 Si1 112.8(3)
O1 C1 C2 112.5(5)
O1 C1 C6 126.4(6)
C6 C1 C2 121.1(6)
O2 C2 C1 112.4(5)
O2 C2 C3 126.3(6)
C3 C2 C1 121.2(5)
C2 C3 C4 117.6(6)
C5 C4 C3 121.6(6)
C4 C5 C6 120.4(6)
C1 C6 C5 118.1(6)
O3 C7 C8 112.9(4)
O3 C7 C12 126.7(5)
C12 C7 C8 120.3(5)
O4 C8 C7 111.2(5)
O4 C8 C9 127.3(5)
C9 C8 C7 121.5(5)
C8 C9 C10 117.7(5)
C11 C10 C9 121.2(6)
C10 C11 C12 121.0(5)
C7 C12 C11 118.3(5)
N1 P1 C13 114.7(2)
N1 P1 C19 106.4(2)
N1 P1 C25 111.7(2)
C19 P1 C13 106.7(2)
C19 P1 C25 110.4(2)
C25 P1 C13 106.8(2)
N1 P2 C31 115.7(2)
N1 P2 C37 109.7(2)
N1 P2 C43 107.1(2)
C31 P2 C37 105.6(2)
C43 P2 C31 108.8(2)
C43 P2 C37 109.9(2)
P2 N1 P1 139.8(3)
C14 C13 P1 121.7(4)
C14 C13 C18 119.7(5)
C18 C13 P1 118.4(4)
C13 C14 C15 119.9(5)
C16 C15 C14 120.3(5)
C17 C16 C15 119.9(5)
C16 C17 C18 120.5(5)
C17 C18 C13 119.7(5)
C20 C19 P1 121.1(4)
C20 C19 C24 118.4(5)
C24 C19 P1 120.4(4)
C21 C20 C19 120.7(5)
C22 C21 C20 119.6(5)
C23 C22 C21 120.7(5)
C24 C23 C22 119.6(5)
C23 C24 C19 121.0(5)
C26 C25 P1 120.1(4)
C30 C25 P1 121.4(4)
C30 C25 C26 118.4(5)
C27 C26 C25 120.2(5)
C28 C27 C26 120.2(6)
C27 C28 C29 120.3(5)
C28 C29 C30 120.2(6)
C29 C30 C25 120.6(5)
C32 C31 P2 120.1(4)
C36 C31 P2 120.8(4)
C36 C31 C32 118.8(5)
C33 C32 C31 120.5(5)
C34 C33 C32 120.2(5)
C33 C34 C35 120.4(5)
C36 C35 C34 119.4(5)
C35 C36 C31 120.6(5)
C38 C37 P2 120.0(4)
C42 C37 P2 120.7(4)
C42 C37 C38 119.4(5)
C39 C38 C37 120.0(5)
C40 C39 C38 119.6(5)
C41 C40 C39 120.6(5)
C40 C41 C42 120.5(5)
C41 C42 C37 119.9(5)
C44 C43 P2 119.5(4)
C44 C43 C48 118.6(5)
C48 C43 P2 121.8(4)
C45 C44 C43 121.0(5)
C44 C45 C46 119.6(5)
C45 C46 C47 120.8(5)
C48 C47 C46 119.5(5)
C47 C48 C43 120.5(5)

loop_
_geom_bond_atom_site_label_1
_geom_bond_atom_site_label_2
_geom_bond_distance
Cl1 Si1 2.1035(19)
Si1 O1 1.711(4)
Si1 O2 1.735(4)
Si1 O3 1.720(3)
Si1 O4 1.736(4)
O1 C1 1.372(6)
O2 C2 1.368(6)
O3 C7 1.357(6)
O4 C8 1.366(6)
C1 C2 1.387(8)
C1 C6 1.380(7)
C2 C3 1.376(8)
C3 C4 1.398(8)
C4 C5 1.375(9)
C5 C6 1.396(9)
C7 C8 1.400(7)
C7 C12 1.374(7)
C8 C9 1.371(7)
C9 C10 1.386(7)
C10 C11 1.380(8)
C11 C12 1.385(7)
P1 N1 1.587(4)
P1 C13 1.799(5)
P1 C19 1.792(5)
P1 C25 1.796(5)
P2 N1 1.575(4)
P2 C31 1.798(5)
P2 C37 1.802(5)
P2 C43 1.797(5)
C13 C14 1.381(7)
C13 C18 1.393(7)
C14 C15 1.387(7)
C15 C16 1.385(8)
C16 C17 1.367(8)
C17 C18 1.388(7)
C19 C20 1.395(7)
C19 C24 1.398(7)
C20 C21 1.387(7)
C21 C22 1.382(8)
C22 C23 1.381(8)
C23 C24 1.378(7)
C25 C26 1.406(7)
C25 C30 1.386(7)
C26 C27 1.381(7)
C27 C28 1.370(8)
C28 C29 1.375(8)
C29 C30 1.381(7)
C31 C32 1.391(7)
C31 C36 1.391(7)
C32 C33 1.388(7)
C33 C34 1.363(8)
C34 C35 1.394(8)
C35 C36 1.386(8)
C37 C38 1.394(7)
C37 C42 1.392(7)
C38 C39 1.393(7)
C39 C40 1.380(8)
C40 C41 1.368(8)
C41 C42 1.384(7)
C43 C44 1.389(7)
C43 C48 1.414(7)
C44 C45 1.378(7)
C45 C46 1.386(7)
C46 C47 1.387(7)
C47 C48 1.376(7)
